data_7127036
loop_
_publ_author_name
'Sekine, Yoshihiro'
'Chen, Jian'
'Eguchi, Naoki'
'Miyasaka, Hitoshi'

_publ_section_title
;
 Fine tuning of intra-lattice electron transfers through site doping in
 tetraoxolene-bridged iron honeycomb layers.
;
_journal_issue 74
_journal_name_full 'Chemical communications (Cambridge, England)'
_journal_page_first 10867
_journal_page_last 10870
_journal_paper_doi 10.1039/d0cc03808c
_journal_volume 56
_journal_year 2020
_chemical_formula_moiety 'Br0.6 C18 Cl5.4 Fe2 O12, 2(C12 H28 N), 2(C3 H6 O), O'
_chemical_formula_sum 'C48 H70 Br0.6 Cl5.4 Fe2 N2 O15'
_chemical_formula_weight 1266.13
_space_group_crystal_system monoclinic
_space_group_IT_number 14
_space_group_name_Hall '-P 2ybc'
_space_group_name_H-M_alt 'P 1 21/c 1'
_atom_sites_solution_hydrogens geom
_atom_sites_solution_primary iterative
_audit_creation_date 2020-07-31
_audit_creation_method
;
Olex2 1.3
(compiled Nov 21 2019 18:19:11 for OlexSys, GUI svn.r6003)
;
_audit_update_record
;
2020-08-04 deposited with the CCDC.	2020-08-06 downloaded from the CCDC.
;
_cell_angle_alpha 90
_cell_angle_beta 108.080(4)
_cell_angle_gamma 90
_cell_formula_units_Z 4
_cell_length_a 20.2076(7)
_cell_length_b 21.8087(7)
_cell_length_c 14.3967(5)
_cell_measurement_reflns_used 15682
_cell_measurement_temperature 103.15
_cell_measurement_theta_max 31.4930
_cell_measurement_theta_min 1.7470
_cell_volume 6031.4(4)
_computing_cell_refinement 'CrysAlisPro 1.171.39.46 (Rigaku OD, 2018)'
_computing_data_collection 'CrysAlisPro 1.171.39.46 (Rigaku OD, 2018)'
_computing_data_reduction 'CrysAlisPro 1.171.39.46 (Rigaku OD, 2018)'
_computing_molecular_graphics 'Olex2 1.3 (Dolomanov et al., 2009)'
_computing_publication_material 'Olex2 1.3 (Dolomanov et al., 2009)'
_computing_structure_refinement 'SHELXL 2014/7 (Sheldrick, 2015)'
_computing_structure_solution 'olex2.solve 1.3 (Bourhis et al., 2015)'
_diffrn_ambient_temperature 103.15
_diffrn_detector 'CCD plate'
_diffrn_measured_fraction_theta_full 0.999
_diffrn_measured_fraction_theta_max 0.999
_diffrn_measurement_details
;
List of Runs (angles in degrees, time in seconds):

  # Type    Start    End  Width  t~exp~   \w     \q     \k     \f   Frames
#--------------------------------------------------------------------------
  1  \w   -110.00  70.00   0.50   10.00    --  -20.00  45.00   0.00  360
  2  \w   -110.00  70.00   0.50   10.00    --  -20.00  45.00  90.00  360
;
_diffrn_measurement_device 'abstract diffractometer'
_diffrn_measurement_device_type 'dtrek-CrysAlisPro-abstract goniometer imported rigaku-d*trek images'
_diffrn_measurement_method '\w scans'
_diffrn_orient_matrix_type 'CrysAlisPro convention (1999,Acta A55,543-557)'
_diffrn_orient_matrix_UB_11 -0.0215527000
_diffrn_orient_matrix_UB_12 -0.0191622000
_diffrn_orient_matrix_UB_13 0.0181457000
_diffrn_orient_matrix_UB_21 0.0298298000
_diffrn_orient_matrix_UB_22 -0.0114946000
_diffrn_orient_matrix_UB_23 0.0362312000
_diffrn_orient_matrix_UB_31 -0.0029846000
_diffrn_orient_matrix_UB_32 0.0236382000
_diffrn_orient_matrix_UB_33 0.0322971000
_diffrn_radiation_monochromator graphite
_diffrn_radiation_probe x-ray
_diffrn_radiation_type 'Mo K\a'
_diffrn_radiation_wavelength 0.71073
_diffrn_reflns_av_R_equivalents 0.0570
_diffrn_reflns_av_unetI/netI 0.0665
_diffrn_reflns_Laue_measured_fraction_full 0.999
_diffrn_reflns_Laue_measured_fraction_max 0.999
_diffrn_reflns_limit_h_max 26
_diffrn_reflns_limit_h_min -26
_diffrn_reflns_limit_k_max 19
_diffrn_reflns_limit_k_min -28
_diffrn_reflns_limit_l_max 18
_diffrn_reflns_limit_l_min -17
_diffrn_reflns_number 49540
_diffrn_reflns_point_group_measured_fraction_full 0.999
_diffrn_reflns_point_group_measured_fraction_max 0.999
_diffrn_reflns_theta_full 25.242
_diffrn_reflns_theta_max 27.498
_diffrn_reflns_theta_min 2.388
_diffrn_source 'fine-focus sealed X-ray tube'
_diffrn_source_type 'Enhance (Mo) X-ray Source'
_exptl_absorpt_coefficient_mu 1.178
_exptl_absorpt_correction_T_max 1.00000
_exptl_absorpt_correction_T_min 0.94520
_exptl_absorpt_correction_type multi-scan
_exptl_absorpt_process_details
;
CrysAlisPro 1.171.39.46 (Rigaku Oxford Diffraction, 2018)
Empirical absorption correction using spherical harmonics,
 implemented in SCALE3 ABSPACK scaling algorithm.
;
_exptl_crystal_colour black
_exptl_crystal_colour_primary black
_exptl_crystal_density_diffrn 1.394
_exptl_crystal_description hexagonal
_exptl_crystal_F_000 2627
_exptl_crystal_size_max 0.127
_exptl_crystal_size_mid 0.118
_exptl_crystal_size_min 0.027
_refine_diff_density_max 0.958
_refine_diff_density_min -0.486
_refine_diff_density_rms 0.095
_refine_ls_extinction_method none
_refine_ls_goodness_of_fit_ref 1.019
_refine_ls_hydrogen_treatment constr
_refine_ls_matrix_type full
_refine_ls_number_parameters 727
_refine_ls_number_reflns 13837
_refine_ls_number_restraints 24
_refine_ls_restrained_S_all 1.019
_refine_ls_R_factor_all 0.1009
_refine_ls_R_factor_gt 0.0519
_refine_ls_shift/su_max 0.001
_refine_ls_shift/su_mean 0.000
_refine_ls_structure_factor_coef Fsqd
_refine_ls_weighting_details 'w=1/[\s^2^(Fo^2^)+(0.0602P)^2^+2.8263P] where P=(Fo^2^+2Fc^2^)/3'
_refine_ls_weighting_scheme calc
_refine_ls_wR_factor_gt 0.1166
_refine_ls_wR_factor_ref 0.1399
_reflns_Friedel_coverage 0.000
_reflns_number_gt 8584
_reflns_number_total 13837
_reflns_threshold_expression 'I > 2\s(I)'
_cod_data_source_file d0cc03808c2.cif
_cod_data_source_block Br-010-CCDC-2014810_R1
_cod_depositor_comments 'Adding full bibliography for 7127029--7127048.cif.'
_cod_original_formula_sum 'C48 H70 Br0.60 Cl5.40 Fe2 N2 O15'
_cod_database_code 7127036
_shelx_shelxl_version_number 2014/7
_chemical_oxdiff_formula 'C48 H70 Cl5.40 Br0.60 Fe2 N2 O15'
_shelx_space_group_comment
;
The symmetry employed for this shelxl refinement is uniquely defined
by the following loop, which should always be used as a source of
symmetry information in preference to the above space-group names.
They are only intended as comments.
;
_reflns_odcompleteness_completeness 91.85
_reflns_odcompleteness_iscentric 1
_reflns_odcompleteness_theta 31.40
_olex2_refinement_description
;
1. Fixed Uiso
 At 1.2 times of:
  All C(H,H) groups
 At 1.5 times of:
  All C(H,H,H) groups
2. Restrained distances
 C6-Br2
 1.88 with sigma of 0.02
 C3-Br1
 1.88 with sigma of 0.02
 C11-Br4
 1.88 with sigma of 0.02
 C8-Br3
 1.88 with sigma of 0.02
 C17-Br6
 1.88 with sigma of 0.02
 C14-Br5
 1.88 with sigma of 0.02
3. Rigid bond restraints
 Cl1, Br1
 with sigma for 1-2 distances of 0.01 and sigma for 1-3 distances of 0.01
 Cl5, Cl1, Cl3, Cl6, Cl4
 with sigma for 1-2 distances of 0.01 and sigma for 1-3 distances of 0.01
4. Uiso/Uaniso restraints and constraints
Br1 \\sim Cl1: within 1.7A with sigma of 0.04 and sigma for terminal atoms of
0.08 within 1.7A
Cl5 \\sim Cl1 \\sim Cl3 \\sim Cl6 \\sim Cl4: within 1.7A with sigma of 0.04 and
sigma for terminal atoms of 0.08 within 1.7A
Uanis(O15) \\sim Ueq: with sigma of 0.08 and sigma for terminal atoms of 0.08
Uanis(O16) \\sim Ueq: with sigma of 0.1 and sigma for terminal atoms of 0.2
Uanis(Cl2) = Uanis(Br2)
5. Others
 Fixed Sof: Cl5(0.902) Cl2(0.9) Cl4(0.898) Cl3(0.898) Cl1(0.9) Cl6(0.902)
 Br4(0.102) Br6(0.098) Br1(0.1) Br5(0.098) Br3(0.102) O15(0.5) O16(0.5) Br2(0.1)
6.a Secondary CH2 refined with riding coordinates:
 C35(H35A,H35B), C40(H40A,H40B), C19(H19A,H19B), C31(H31A,H31B), C34(H34A,
 H34B), C22(H22A,H22B), C38(H38A,H38B), C20(H20A,H20B), C23(H23A,H23B),
 C25(H25A,H25B), C28(H28A,H28B), C29(H29A,H29B), C37(H37A,H37B), C26(H26A,H26B),
  C32(H32A,H32B), C41(H41A,H41B)
6.b Idealised Me refined as rotating group:
 C30(H30A,H30B,H30C), C39(H39A,H39B,H39C), C36(H36A,H36B,H36C), C21(H21A,H21B,
 H21C), C42(H42A,H42B,H42C), C33(H33A,H33B,H33C), C27(H27A,H27B,H27C), C24(H24A,
 H24B,H24C), C44(H44A,H44B,H44C), C47(H47A,H47B,H47C), C45(H45A,H45B,H45C),
 C48(H48A,H48B,H48C)
;
_olex2_submission_special_instructions 'No special instructions were received'
_oxdiff_exptl_absorpt_empirical_details
;
Empirical correction (ABSPACK) includes:
- Absorption correction using spherical harmonics
- Frame scaling
- Detector area scaling
;
_oxdiff_exptl_absorpt_empirical_full_max 1.066
_oxdiff_exptl_absorpt_empirical_full_min 0.909

loop_
_space_group_symop_operation_xyz
'x, y, z'
'-x, y+1/2, -z+1/2'
'-x, -y, -z'
'x, -y-1/2, z-1/2'

loop_
_atom_site_label
_atom_site_type_symbol
_atom_site_fract_x
_atom_site_fract_y
_atom_site_fract_z
_atom_site_U_iso_or_equiv
_atom_site_adp_type
_atom_site_occupancy
_atom_site_site_symmetry_order
_atom_site_calc_flag
_atom_site_refinement_flags_posn
_atom_site_refinement_flags_adp
_atom_site_refinement_flags_occupancy
_atom_site_disorder_assembly
_atom_site_disorder_group
Fe1 Fe 0.72119(2) 0.31962(2) 0.39480(3) 0.01390(12) Uani 1 1 d . . . . .
Fe2 Fe 0.74004(2) 0.68282(2) 0.40914(3) 0.01453(12) Uani 1 1 d . . . . .
Cl5 Cl 0.60382(16) 0.82597(16) 0.5521(3) 0.0169(6) Uani 0.902 1 d . . P A 2
Cl2 Cl 0.5805(3) 0.18018(19) 0.5354(4) 0.0215(6) Uani 0.9 1 d . . P B 2
Cl4 Cl 0.87981(13) 0.49746(11) 0.37004(18) 0.0185(5) Uani 0.898 1 d . . P C 2
Cl3 Cl 0.5924(3) 0.5092(4) 0.4660(7) 0.0227(10) Uani 0.898 1 d . . P D 2
Cl1 Cl 0.8635(2) 0.3151(4) 0.7480(5) 0.0259(7) Uani 0.9 1 d . U P E 2
Cl6 Cl 0.8814(3) 0.6828(4) 0.7618(5) 0.0263(8) Uani 0.902 1 d . . P F 2
O6 O 0.68099(11) 0.61116(9) 0.43578(15) 0.0162(5) Uani 1 1 d . . . . .
O3 O 0.77720(11) 0.23592(9) 0.83918(15) 0.0158(5) Uani 1 1 d . . . . .
O1 O 0.66517(11) 0.26250(9) 0.44828(15) 0.0158(5) Uani 1 1 d . . . . .
O5 O 0.66746(11) 0.39604(10) 0.42089(15) 0.0180(5) Uani 1 1 d . . . . .
O9 O 0.68620(11) 0.74230(9) 0.46154(14) 0.0158(5) Uani 1 1 d . . . . .
O11 O 0.79620(11) 0.76168(10) 0.85421(14) 0.0163(5) Uani 1 1 d . . . . .
O8 O 0.78539(11) 0.39243(9) 0.38321(15) 0.0169(5) Uani 1 1 d . . . . .
O12 O 0.80147(11) 0.68602(10) 0.54765(15) 0.0165(5) Uani 1 1 d . . . . .
O7 O 0.79850(11) 0.60680(10) 0.39596(15) 0.0166(5) Uani 1 1 d . . . . .
O2 O 0.78251(11) 0.31478(10) 0.53394(15) 0.0173(5) Uani 1 1 d . . . . .
O10 O 0.68274(11) 0.81971(9) 0.76890(15) 0.0158(5) Uani 1 1 d . . . . .
O4 O 0.66217(11) 0.18023(9) 0.75422(15) 0.0165(5) Uani 1 1 d . . . . .
N1 N 0.45253(14) 0.35187(13) 0.2717(2) 0.0213(6) Uani 1 1 d . . . . .
N2 N 1.00879(14) 0.79928(13) 1.00796(19) 0.0203(6) Uani 1 1 d . . . . .
C10 C 0.77234(16) 0.55568(15) 0.4043(2) 0.0160(7) Uani 1 1 d . . . . .
C7 C 0.69554(16) 0.44756(14) 0.4198(2) 0.0152(7) Uani 1 1 d . . . . .
C12 C 0.76534(16) 0.44532(14) 0.3971(2) 0.0146(7) Uani 1 1 d . . . . .
C18 C 0.77549(15) 0.71663(14) 0.6046(2) 0.0141(7) Uani 1 1 d . . . . .
C9 C 0.70271(16) 0.55821(15) 0.4271(2) 0.0158(7) Uani 1 1 d . . . . .
C14 C 0.67993(15) 0.78562(14) 0.6107(2) 0.0154(7) Uani 1 1 d D . . . .
C15 C 0.70852(16) 0.78924(14) 0.7116(2) 0.0148(7) Uani 1 1 d . . . . .
C16 C 0.77330(16) 0.75581(14) 0.7603(2) 0.0143(7) Uani 1 1 d . . . . .
C1 C 0.68966(16) 0.25281(14) 0.5414(2) 0.0151(7) Uani 1 1 d . . . . .
C5 C 0.68802(16) 0.21102(14) 0.6967(2) 0.0144(7) Uani 1 1 d . . . . .
C13 C 0.70997(16) 0.74936(14) 0.5557(2) 0.0154(7) Uani 1 1 d . . . . .
C2 C 0.75629(16) 0.28353(14) 0.5906(2) 0.0145(7) Uani 1 1 d . . . . .
C4 C 0.75405(16) 0.24251(14) 0.7455(2) 0.0159(7) Uani 1 1 d . . . . .
C8 C 0.66968(16) 0.50393(14) 0.4372(2) 0.0169(7) Uani 1 1 d D . . . .
C11 C 0.80014(16) 0.49906(14) 0.3931(2) 0.0171(7) Uani 1 1 d D . . . .
C6 C 0.65882(16) 0.21636(14) 0.5956(2) 0.0156(7) Uani 1 1 d D . . . .
C17 C 0.80475(16) 0.72090(15) 0.7054(2) 0.0179(7) Uani 1 1 d D . . . .
C35 C 0.97871(19) 0.88482(16) 1.1107(2) 0.0263(8) Uani 1 1 d . . . . .
H35A H 0.9325 0.8652 1.0973 0.032 Uiso 1 1 calc R U . . .
H35B H 0.9745 0.9183 1.0627 0.032 Uiso 1 1 calc R U . . .
C3 C 0.78564(16) 0.27744(15) 0.6913(2) 0.0179(7) Uani 1 1 d D . . . .
C40 C 1.07135(16) 0.76026(16) 1.0098(2) 0.0220(8) Uani 1 1 d . . . . .
H40A H 1.1098 0.7880 1.0082 0.026 Uiso 1 1 calc R U . . .
H40B H 1.0866 0.7379 1.0728 0.026 Uiso 1 1 calc R U . . .
C19 C 0.50132(18) 0.36300(16) 0.3736(2) 0.0228(8) Uani 1 1 d . . . . .
H19A H 0.5487 0.3507 0.3747 0.027 Uiso 1 1 calc R U . . .
H19B H 0.5025 0.4077 0.3863 0.027 Uiso 1 1 calc R U . . .
C31 C 0.94638(17) 0.76016(16) 1.0051(2) 0.0240(8) Uani 1 1 d . . . . .
H31A H 0.9312 0.7383 0.9417 0.029 Uiso 1 1 calc R U . . .
H31B H 0.9079 0.7876 1.0073 0.029 Uiso 1 1 calc R U . . .
C34 C 1.03104(18) 0.83817(16) 1.0998(2) 0.0229(8) Uani 1 1 d . . . . .
H34A H 1.0424 0.8104 1.1570 0.027 Uiso 1 1 calc R U . . .
H34B H 1.0743 0.8601 1.1016 0.027 Uiso 1 1 calc R U . . .
C22 C 0.48538(19) 0.37942(16) 0.2004(2) 0.0267(8) Uani 1 1 d . . . . .
H22A H 0.5305 0.3587 0.2091 0.032 Uiso 1 1 calc R U . . .
H22B H 0.4551 0.3704 0.1333 0.032 Uiso 1 1 calc R U . . .
C38 C 1.0397(2) 0.88477(16) 0.9064(3) 0.0295(9) Uani 1 1 d . . . . .
H38A H 1.0850 0.8641 0.9166 0.035 Uiso 1 1 calc R U . . .
H38B H 1.0461 0.9173 0.9565 0.035 Uiso 1 1 calc R U . . .
O13 O 0.3664(2) 0.53513(16) 0.2257(3) 0.0891(14) Uani 1 1 d . . . . .
C20 C 0.4851(2) 0.33087(17) 0.4567(3) 0.0278(8) Uani 1 1 d . . . . .
H20A H 0.4844 0.2859 0.4469 0.033 Uiso 1 1 calc R U . . .
H20B H 0.4389 0.3438 0.4599 0.033 Uiso 1 1 calc R U . . .
C23 C 0.4979(2) 0.44767(16) 0.2091(3) 0.0313(9) Uani 1 1 d . . . . .
H23A H 0.5322 0.4571 0.2734 0.038 Uiso 1 1 calc R U . . .
H23B H 0.4539 0.4690 0.2052 0.038 Uiso 1 1 calc R U . . .
C25 C 0.38253(17) 0.38101(16) 0.2631(3) 0.0270(8) Uani 1 1 d . . . . .
H25A H 0.3607 0.3578 0.3050 0.032 Uiso 1 1 calc R U . . .
H25B H 0.3907 0.4233 0.2891 0.032 Uiso 1 1 calc R U . . .
C28 C 0.44118(18) 0.28355(15) 0.2504(3) 0.0241(8) Uani 1 1 d . . . . .
H28A H 0.4154 0.2668 0.2930 0.029 Uiso 1 1 calc R U . . .
H28B H 0.4110 0.2787 0.1820 0.029 Uiso 1 1 calc R U . . .
C29 C 0.50597(17) 0.24498(15) 0.2643(3) 0.0243(8) Uani 1 1 d . . . . .
H29A H 0.5394 0.2525 0.3300 0.029 Uiso 1 1 calc R U . . .
H29B H 0.5286 0.2563 0.2149 0.029 Uiso 1 1 calc R U . . .
C37 C 0.98665(18) 0.83899(16) 0.9169(2) 0.0242(8) Uani 1 1 d . . . . .
H37A H 0.9743 0.8118 0.8590 0.029 Uiso 1 1 calc R U . . .
H37B H 0.9440 0.8616 0.9163 0.029 Uiso 1 1 calc R U . . .
C30 C 0.48585(19) 0.17768(16) 0.2538(3) 0.0300(9) Uani 1 1 d . . . . .
H30A H 0.4530 0.1704 0.1886 0.045 Uiso 1 1 calc R U . . .
H30B H 0.4640 0.1666 0.3034 0.045 Uiso 1 1 calc R U . . .
H30C H 0.5276 0.1526 0.2625 0.045 Uiso 1 1 calc R U . . .
C39 C 1.0152(2) 0.91333(18) 0.8045(3) 0.0380(10) Uani 1 1 d . . . . .
H39A H 1.0100 0.8812 0.7552 0.057 Uiso 1 1 calc R U . . .
H39B H 1.0495 0.9435 0.7983 0.057 Uiso 1 1 calc R U . . .
H39C H 0.9702 0.9336 0.7947 0.057 Uiso 1 1 calc R U . . .
C36 C 1.0018(2) 0.91102(18) 1.2137(3) 0.0366(10) Uani 1 1 d . . . . .
H36A H 0.9692 0.9431 1.2190 0.055 Uiso 1 1 calc R U . . .
H36B H 1.0485 0.9285 1.2279 0.055 Uiso 1 1 calc R U . . .
H36C H 1.0025 0.8783 1.2607 0.055 Uiso 1 1 calc R U . . .
C21 C 0.5416(2) 0.34806(18) 0.5512(3) 0.0341(9) Uani 1 1 d . . . . .
H21A H 0.5874 0.3449 0.5414 0.051 Uiso 1 1 calc R U . . .
H21B H 0.5396 0.3201 0.6035 0.051 Uiso 1 1 calc R U . . .
H21C H 0.5342 0.3902 0.5692 0.051 Uiso 1 1 calc R U . . .
C42 C 1.12374(19) 0.67185(17) 0.9509(3) 0.0378(10) Uani 1 1 d . . . . .
H42A H 1.1179 0.6433 0.8964 0.057 Uiso 1 1 calc R U . . .
H42B H 1.1278 0.6487 1.0108 0.057 Uiso 1 1 calc R U . . .
H42C H 1.1659 0.6963 0.9598 0.057 Uiso 1 1 calc R U . . .
C26 C 0.3318(2) 0.38353(19) 0.1605(3) 0.0391(10) Uani 1 1 d . . . . .
H26A H 0.3263 0.3421 0.1308 0.047 Uiso 1 1 calc R U . . .
H26B H 0.3498 0.4113 0.1196 0.047 Uiso 1 1 calc R U . . .
C32 C 0.9576(2) 0.71337(18) 1.0862(3) 0.0364(10) Uani 1 1 d . . . . .
H32A H 0.9643 0.7345 1.1494 0.044 Uiso 1 1 calc R U . . .
H32B H 0.9998 0.6888 1.0913 0.044 Uiso 1 1 calc R U . . .
C41 C 1.0606(2) 0.71437(18) 0.9288(3) 0.0359(10) Uani 1 1 d . . . . .
H41A H 1.0545 0.7359 0.8661 0.043 Uiso 1 1 calc R U . . .
H41B H 1.0181 0.6901 0.9225 0.043 Uiso 1 1 calc R U . . .
C33 C 0.89396(19) 0.67134(17) 1.0635(3) 0.0373(10) Uani 1 1 d . . . . .
H33A H 0.8893 0.6488 1.0030 0.056 Uiso 1 1 calc R U . . .
H33B H 0.8521 0.6961 1.0558 0.056 Uiso 1 1 calc R U . . .
H33C H 0.8997 0.6422 1.1174 0.056 Uiso 1 1 calc R U . . .
C27 C 0.2614(2) 0.40678(19) 0.1647(3) 0.0452(11) Uani 1 1 d . . . . .
H27A H 0.2293 0.4107 0.0981 0.068 Uiso 1 1 calc R U . . .
H27B H 0.2675 0.4469 0.1970 0.068 Uiso 1 1 calc R U . . .
H27C H 0.2423 0.3777 0.2015 0.068 Uiso 1 1 calc R U . . .
O14 O 0.8329(3) 1.0042(2) 0.5828(5) 0.134(2) Uani 1 1 d . . . . .
C43 C 0.3256(2) 0.5741(2) 0.2307(4) 0.0491(12) Uani 1 1 d . . . . .
C46 C 0.7792(3) 1.0015(3) 0.6044(4) 0.0659(16) Uani 1 1 d . . . . .
C24 C 0.5249(3) 0.4704(2) 0.1285(4) 0.0673(17) Uani 1 1 d . . . . .
H24A H 0.4908 0.4613 0.0650 0.101 Uiso 1 1 calc R U . . .
H24B H 0.5690 0.4499 0.1333 0.101 Uiso 1 1 calc R U . . .
H24C H 0.5325 0.5148 0.1350 0.101 Uiso 1 1 calc R U . . .
C44 C 0.2853(3) 0.5687(2) 0.3026(3) 0.0596(14) Uani 1 1 d . . . . .
H44A H 0.2978 0.6028 0.3492 0.089 Uiso 1 1 calc R U . . .
H44B H 0.2968 0.5298 0.3379 0.089 Uiso 1 1 calc R U . . .
H44C H 0.2353 0.5701 0.2675 0.089 Uiso 1 1 calc R U . . .
C47 C 0.7526(3) 0.9421(2) 0.6266(4) 0.0715(16) Uani 1 1 d . . . . .
H47A H 0.7683 0.9093 0.5919 0.107 Uiso 1 1 calc R U . . .
H47B H 0.7016 0.9430 0.6056 0.107 Uiso 1 1 calc R U . . .
H47C H 0.7703 0.9345 0.6972 0.107 Uiso 1 1 calc R U . . .
C45 C 0.3138(3) 0.6292(2) 0.1663(4) 0.0765(18) Uani 1 1 d . . . . .
H45A H 0.2637 0.6360 0.1371 0.115 Uiso 1 1 calc R U . . .
H45B H 0.3350 0.6226 0.1144 0.115 Uiso 1 1 calc R U . . .
H45C H 0.3350 0.6651 0.2051 0.115 Uiso 1 1 calc R U . . .
C48 C 0.7413(3) 1.0582(3) 0.6167(5) 0.0856(19) Uani 1 1 d . . . . .
H48A H 0.7464 1.0640 0.6861 0.128 Uiso 1 1 calc R U . . .
H48B H 0.6919 1.0541 0.5796 0.128 Uiso 1 1 calc R U . . .
H48C H 0.7609 1.0936 0.5925 0.128 Uiso 1 1 calc R U . . .
Br4 Br 0.8826(7) 0.4952(7) 0.3677(13) 0.067(4) Uani 0.102 1 d D . P C -2
Br6 Br 0.8821(13) 0.6723(17) 0.764(2) 0.032(5) Uani 0.098 1 d D . P F -2
Br1 Br 0.8632(10) 0.3244(14) 0.753(2) 0.039(5) Uani 0.1 1 d D U P E -2
Br5 Br 0.6007(8) 0.8314(8) 0.5509(14) 0.044(4) Uani 0.098 1 d D . P A -2
Br3 Br 0.5920(12) 0.5068(14) 0.481(2) 0.020(3) Uani 0.102 1 d D . P D -2
O15 O 0.9882(8) 1.0660(12) 1.4845(15) 0.270(10) Uani 0.5 1 d . U P G -3
O16 O 0.9405(11) 0.9984(7) 1.4303(11) 0.212(8) Uani 0.5 1 d . U P G 3
Br2 Br 0.5799(11) 0.1698(9) 0.5369(18) 0.0215(6) Uani 0.1 1 d D . P B -2

loop_
_atom_site_aniso_label
_atom_site_aniso_U_11
_atom_site_aniso_U_22
_atom_site_aniso_U_33
_atom_site_aniso_U_23
_atom_site_aniso_U_13
_atom_site_aniso_U_12
Fe1 0.0136(2) 0.0167(3) 0.0117(2) -0.00012(18) 0.00440(19) -0.00055(18)
Fe2 0.0150(2) 0.0174(3) 0.0113(2) -0.00016(18) 0.00430(19) -0.00044(18)
Cl5 0.0141(11) 0.0231(9) 0.0122(13) 0.0020(7) 0.0024(9) 0.0046(8)
Cl2 0.0181(4) 0.0265(18) 0.0174(4) 0.0037(12) 0.0020(3) -0.0101(10)
Cl4 0.0162(11) 0.0130(9) 0.0310(11) 0.0025(8) 0.0141(8) 0.0002(8)
Cl3 0.0189(11) 0.0236(14) 0.030(3) -0.0019(13) 0.0140(10) -0.0021(8)
Cl1 0.0169(13) 0.041(2) 0.0162(11) 0.0039(11) -0.0007(9) -0.0124(8)
Cl6 0.0201(12) 0.042(3) 0.0142(12) -0.0042(11) 0.0017(8) 0.0156(10)
O6 0.0164(12) 0.0174(12) 0.0159(12) 0.0005(9) 0.0068(9) 0.0009(9)
O3 0.0144(11) 0.0190(12) 0.0125(12) -0.0009(9) 0.0020(9) -0.0043(9)
O1 0.0142(11) 0.0200(12) 0.0115(11) -0.0014(9) 0.0017(9) -0.0036(9)
O5 0.0154(11) 0.0184(12) 0.0217(12) -0.0020(9) 0.0081(10) -0.0015(9)
O9 0.0164(12) 0.0206(12) 0.0088(11) -0.0012(9) 0.0019(9) 0.0007(9)
O11 0.0168(12) 0.0222(12) 0.0086(11) 0.0007(9) 0.0020(9) 0.0035(9)
O8 0.0180(12) 0.0163(12) 0.0189(12) 0.0021(9) 0.0093(10) 0.0009(9)
O12 0.0143(11) 0.0230(12) 0.0115(11) -0.0004(9) 0.0033(9) 0.0029(9)
O7 0.0166(11) 0.0172(12) 0.0183(12) 0.0002(9) 0.0085(10) -0.0012(9)
O2 0.0161(12) 0.0218(12) 0.0144(12) 0.0010(9) 0.0051(9) -0.0039(9)
O10 0.0156(11) 0.0204(12) 0.0116(11) -0.0017(9) 0.0044(9) 0.0022(9)
O4 0.0159(11) 0.0195(12) 0.0140(12) -0.0002(9) 0.0046(9) -0.0021(9)
N1 0.0181(15) 0.0226(16) 0.0223(16) -0.0029(12) 0.0050(12) -0.0011(12)
N2 0.0166(14) 0.0246(16) 0.0183(15) 0.0003(12) 0.0035(12) 0.0017(12)
C10 0.0121(15) 0.0228(18) 0.0125(16) 0.0005(13) 0.0030(13) -0.0011(13)
C7 0.0155(16) 0.0191(18) 0.0105(16) 0.0013(13) 0.0033(13) -0.0010(13)
C12 0.0139(16) 0.0210(18) 0.0096(16) 0.0005(13) 0.0044(13) 0.0020(13)
C18 0.0131(16) 0.0151(17) 0.0147(17) -0.0005(12) 0.0053(13) -0.0022(12)
C9 0.0148(16) 0.0218(18) 0.0099(16) -0.0023(13) 0.0027(13) -0.0019(13)
C14 0.0110(15) 0.0193(17) 0.0149(17) 0.0024(13) 0.0024(13) 0.0021(13)
C15 0.0169(16) 0.0145(17) 0.0143(17) 0.0006(13) 0.0069(13) -0.0015(13)
C16 0.0116(15) 0.0166(17) 0.0133(17) 0.0018(13) 0.0015(13) 0.0011(12)
C1 0.0160(16) 0.0171(17) 0.0122(17) 0.0001(13) 0.0044(13) 0.0005(13)
C5 0.0134(16) 0.0158(17) 0.0141(17) -0.0011(13) 0.0044(13) -0.0009(12)
C13 0.0157(16) 0.0168(17) 0.0141(17) -0.0004(13) 0.0054(13) -0.0034(13)
C2 0.0136(16) 0.0143(16) 0.0157(17) 0.0007(13) 0.0047(13) -0.0010(12)
C4 0.0170(16) 0.0167(17) 0.0147(17) -0.0006(13) 0.0061(14) 0.0000(13)
C8 0.0146(16) 0.0191(17) 0.0189(17) 0.0001(13) 0.0078(14) -0.0001(13)
C11 0.0122(16) 0.0219(18) 0.0193(17) -0.0009(14) 0.0080(13) -0.0008(13)
C6 0.0122(15) 0.0194(17) 0.0142(17) -0.0038(13) 0.0026(13) -0.0044(13)
C17 0.0111(16) 0.0266(19) 0.0139(17) -0.0003(13) 0.0010(13) 0.0061(13)
C35 0.033(2) 0.027(2) 0.0229(19) -0.0031(15) 0.0139(16) -0.0079(16)
C3 0.0138(16) 0.0211(18) 0.0163(17) -0.0017(13) 0.0010(14) -0.0057(13)
C40 0.0121(16) 0.028(2) 0.0233(19) 0.0029(15) 0.0019(14) 0.0028(14)
C19 0.0221(18) 0.027(2) 0.0171(18) -0.0003(14) 0.0034(15) -0.0046(15)
C31 0.0125(17) 0.028(2) 0.027(2) -0.0046(15) 0.0003(15) -0.0045(14)
C34 0.0199(18) 0.029(2) 0.0183(19) -0.0027(15) 0.0033(15) -0.0069(15)
C22 0.026(2) 0.038(2) 0.0163(18) -0.0001(15) 0.0073(15) 0.0000(16)
C38 0.037(2) 0.028(2) 0.025(2) 0.0013(16) 0.0137(17) 0.0041(17)
O13 0.081(3) 0.044(2) 0.167(4) 0.015(2) 0.075(3) 0.022(2)
C20 0.035(2) 0.028(2) 0.0230(19) 0.0005(15) 0.0121(17) -0.0045(16)
C23 0.039(2) 0.026(2) 0.031(2) 0.0018(16) 0.0141(18) 0.0011(17)
C25 0.0197(19) 0.024(2) 0.036(2) -0.0099(16) 0.0071(16) -0.0007(15)
C28 0.0213(18) 0.0205(19) 0.029(2) -0.0052(15) 0.0055(16) -0.0006(15)
C29 0.0202(18) 0.028(2) 0.025(2) -0.0043(15) 0.0083(15) -0.0033(15)
C37 0.0221(19) 0.029(2) 0.0204(19) 0.0005(15) 0.0045(15) 0.0041(15)
C30 0.029(2) 0.030(2) 0.037(2) 0.0004(17) 0.0184(18) 0.0056(16)
C39 0.048(3) 0.038(2) 0.038(2) 0.0157(19) 0.027(2) 0.022(2)
C36 0.047(3) 0.035(2) 0.034(2) -0.0092(18) 0.023(2) -0.0162(19)
C21 0.049(3) 0.036(2) 0.020(2) 0.0008(16) 0.0134(19) 0.0020(19)
C42 0.024(2) 0.028(2) 0.058(3) -0.0099(19) 0.009(2) 0.0036(17)
C26 0.029(2) 0.035(2) 0.047(3) -0.0129(19) 0.0016(19) 0.0068(18)
C32 0.029(2) 0.038(2) 0.039(2) 0.0072(19) 0.0058(19) -0.0130(18)
C41 0.027(2) 0.038(2) 0.040(2) -0.0083(18) 0.0049(18) 0.0096(18)
C33 0.023(2) 0.029(2) 0.058(3) 0.0040(19) 0.0092(19) -0.0034(17)
C27 0.025(2) 0.036(2) 0.068(3) 0.000(2) 0.004(2) 0.0035(18)
O14 0.148(5) 0.104(4) 0.205(6) -0.026(4) 0.135(5) -0.029(3)
C43 0.036(3) 0.034(3) 0.075(3) -0.009(2) 0.014(2) 0.002(2)
C46 0.076(4) 0.069(4) 0.066(4) -0.014(3) 0.041(3) -0.018(3)
C24 0.126(5) 0.042(3) 0.054(3) 0.008(2) 0.056(3) -0.009(3)
C44 0.067(4) 0.054(3) 0.055(3) -0.004(2) 0.014(3) 0.009(3)
C47 0.082(4) 0.060(4) 0.076(4) -0.012(3) 0.031(3) -0.026(3)
C45 0.069(4) 0.075(4) 0.095(5) 0.031(3) 0.039(3) 0.034(3)
C48 0.092(5) 0.071(4) 0.105(5) 0.017(4) 0.048(4) 0.008(4)
Br4 0.047(7) 0.071(8) 0.103(10) 0.000(7) 0.052(7) 0.015(5)
Br6 0.027(5) 0.035(8) 0.025(5) -0.004(4) -0.006(4) 0.020(4)
Br1 0.045(7) 0.042(8) 0.025(6) 0.008(5) 0.002(4) -0.028(5)
Br5 0.030(6) 0.080(9) 0.022(6) 0.004(6) 0.006(5) 0.030(5)
Br3 0.025(4) 0.020(4) 0.021(6) -0.004(4) 0.016(3) -0.013(3)
O15 0.137(12) 0.43(3) 0.33(2) -0.04(2) 0.204(15) -0.011(16)
O16 0.37(2) 0.186(14) 0.190(13) -0.025(11) 0.248(16) -0.033(16)
Br2 0.0181(4) 0.0265(18) 0.0174(4) 0.0037(12) 0.0020(3) -0.0101(10)

loop_
_atom_type_symbol
_atom_type_description
_atom_type_scat_dispersion_real
_atom_type_scat_dispersion_imag
_atom_type_scat_source
C C 0.0033 0.0016 'International Tables Vol C Tables 4.2.6.8 and 6.1.1.4'
H H 0.0000 0.0000 'International Tables Vol C Tables 4.2.6.8 and 6.1.1.4'
Br Br -0.2901 2.4595 'International Tables Vol C Tables 4.2.6.8 and 6.1.1.4'
Cl Cl 0.1484 0.1585 'International Tables Vol C Tables 4.2.6.8 and 6.1.1.4'
Fe Fe 0.3463 0.8444 'International Tables Vol C Tables 4.2.6.8 and 6.1.1.4'
N N 0.0061 0.0033 'International Tables Vol C Tables 4.2.6.8 and 6.1.1.4'
O O 0.0106 0.0060 'International Tables Vol C Tables 4.2.6.8 and 6.1.1.4'

loop_
_geom_angle_atom_site_label_1
_geom_angle_atom_site_label_2
_geom_angle_atom_site_label_3
_geom_angle
_geom_angle_site_symmetry_1
_geom_angle_site_symmetry_3
_geom_angle_publ_flag
O3 Fe1 O1 103.74(9) 4_565 . ?
O3 Fe1 O5 162.30(9) 4_565 . ?
O3 Fe1 O8 89.18(9) 4_565 . ?
O3 Fe1 O2 96.76(9) 4_565 . ?
O3 Fe1 O4 80.16(8) 4_565 4_565 ?
O1 Fe1 O5 92.30(9) . . ?
O1 Fe1 O8 161.36(8) . . ?
O1 Fe1 O2 80.21(8) . . ?
O1 Fe1 O4 99.20(9) . 4_565 ?
O5 Fe1 O8 77.17(8) . . ?
O2 Fe1 O5 93.26(9) . . ?
O2 Fe1 O8 85.02(8) . . ?
O2 Fe1 O4 176.66(9) . 4_565 ?
O4 Fe1 O5 90.04(8) 4_565 . ?
O4 Fe1 O8 96.18(9) 4_565 . ?
O6 Fe2 O7 77.97(8) . . ?
O9 Fe2 O6 90.43(9) . . ?
O9 Fe2 O12 80.90(8) . . ?
O9 Fe2 O7 161.72(9) . . ?
O9 Fe2 O10 100.86(9) . 4_575 ?
O11 Fe2 O6 165.26(9) 4_575 . ?
O11 Fe2 O9 101.62(9) 4_575 . ?
O11 Fe2 O12 96.98(9) 4_575 . ?
O11 Fe2 O7 92.22(9) 4_575 . ?
O11 Fe2 O10 80.64(8) 4_575 4_575 ?
O12 Fe2 O6 93.25(9) . . ?
O12 Fe2 O7 85.66(8) . . ?
O10 Fe2 O6 88.84(8) 4_575 . ?
O10 Fe2 O12 177.26(9) 4_575 . ?
O10 Fe2 O7 93.06(8) 4_575 . ?
C9 O6 Fe2 115.8(2) . . ?
C4 O3 Fe1 114.93(19) . 4_566 ?
C1 O1 Fe1 114.97(19) . . ?
C7 O5 Fe1 116.6(2) . . ?
C13 O9 Fe2 113.89(19) . . ?
C16 O11 Fe2 114.47(18) . 4_576 ?
C12 O8 Fe1 116.4(2) . . ?
C18 O12 Fe2 113.81(19) . . ?
C10 O7 Fe2 115.6(2) . . ?
C2 O2 Fe1 114.21(19) . . ?
C15 O10 Fe2 114.27(19) . 4_576 ?
C5 O4 Fe1 114.39(19) . 4_566 ?
C19 N1 C25 108.8(3) . . ?
C19 N1 C28 111.4(3) . . ?
C22 N1 C19 107.7(3) . . ?
C22 N1 C25 111.9(3) . . ?
C22 N1 C28 108.8(3) . . ?
C25 N1 C28 108.3(2) . . ?
C40 N2 C37 110.9(3) . . ?
C31 N2 C40 111.5(3) . . ?
C31 N2 C34 111.0(3) . . ?
C31 N2 C37 106.2(2) . . ?
C34 N2 C40 106.2(2) . . ?
C34 N2 C37 111.2(3) . . ?
O7 C10 C9 115.3(3) . . ?
O7 C10 C11 125.6(3) . . ?
C11 C10 C9 119.1(3) . . ?
O5 C7 C12 114.7(3) . . ?
O5 C7 C8 126.2(3) . . ?
C8 C7 C12 119.1(3) . . ?
O8 C12 C7 115.0(3) . . ?
O8 C12 C11 125.4(3) . . ?
C11 C12 C7 119.6(3) . . ?
O12 C18 C13 115.4(3) . . ?
O12 C18 C17 125.0(3) . . ?
C17 C18 C13 119.6(3) . . ?
O6 C9 C10 115.1(3) . . ?
O6 C9 C8 125.4(3) . . ?
C8 C9 C10 119.5(3) . . ?
Cl5 C14 Br5 2.3(7) . . ?
C15 C14 Cl5 119.7(3) . . ?
C15 C14 Br5 118.3(7) . . ?
C13 C14 Cl5 119.2(3) . . ?
C13 C14 C15 121.1(3) . . ?
C13 C14 Br5 120.6(7) . . ?
O10 C15 C14 125.4(3) . . ?
O10 C15 C16 115.3(3) . . ?
C14 C15 C16 119.3(3) . . ?
O11 C16 C15 115.2(3) . . ?
O11 C16 C17 124.9(3) . . ?
C17 C16 C15 119.9(3) . . ?
O1 C1 C2 115.0(3) . . ?
O1 C1 C6 125.5(3) . . ?
C6 C1 C2 119.5(3) . . ?
O4 C5 C4 115.0(3) . . ?
O4 C5 C6 125.9(3) . . ?
C6 C5 C4 119.1(3) . . ?
O9 C13 C18 115.3(3) . . ?
O9 C13 C14 125.4(3) . . ?
C14 C13 C18 119.3(3) . . ?
O2 C2 C1 115.3(3) . . ?
O2 C2 C3 125.5(3) . . ?
C3 C2 C1 119.2(3) . . ?
O3 C4 C5 115.3(3) . . ?
O3 C4 C3 124.8(3) . . ?
C3 C4 C5 119.9(3) . . ?
Cl3 C8 Br3 6.0(13) . . ?
C7 C8 Cl3 121.1(4) . . ?
C7 C8 C9 121.1(3) . . ?
C7 C8 Br3 119.6(10) . . ?
C9 C8 Cl3 117.7(4) . . ?
C9 C8 Br3 119.3(10) . . ?
Cl4 C11 Br4 1.6(6) . . ?
C10 C11 Cl4 118.1(3) . . ?
C10 C11 Br4 119.7(5) . . ?
C12 C11 Cl4 120.3(3) . . ?
C12 C11 C10 121.5(3) . . ?
C12 C11 Br4 118.8(5) . . ?
Cl2 C6 Br2 6.2(8) . . ?
C1 C6 Cl2 118.5(3) . . ?
C1 C6 C5 121.0(3) . . ?
C1 C6 Br2 121.9(8) . . ?
C5 C6 Cl2 120.5(3) . . ?
C5 C6 Br2 117.0(8) . . ?
Cl6 C17 Br6 5.9(16) . . ?
C18 C17 Cl6 119.3(3) . . ?
C18 C17 Br6 117.3(10) . . ?
C16 C17 Cl6 120.0(3) . . ?
C16 C17 C18 120.7(3) . . ?
C16 C17 Br6 121.7(9) . . ?
H35A C35 H35B 108.2 . . ?
C34 C35 H35A 109.7 . . ?
C34 C35 H35B 109.7 . . ?
C34 C35 C36 110.0(3) . . ?
C36 C35 H35A 109.7 . . ?
C36 C35 H35B 109.7 . . ?
Cl1 C3 Br1 5.9(12) . . ?
C2 C3 Cl1 118.3(3) . . ?
C2 C3 Br1 118.2(10) . . ?
C4 C3 Cl1 120.4(3) . . ?
C4 C3 C2 121.3(3) . . ?
C4 C3 Br1 120.2(10) . . ?
N2 C40 H40A 108.2 . . ?
N2 C40 H40B 108.2 . . ?
H40A C40 H40B 107.4 . . ?
C41 C40 N2 116.2(3) . . ?
C41 C40 H40A 108.2 . . ?
C41 C40 H40B 108.2 . . ?
N1 C19 H19A 108.0 . . ?
N1 C19 H19B 108.0 . . ?
H19A C19 H19B 107.2 . . ?
C20 C19 N1 117.3(3) . . ?
C20 C19 H19A 108.0 . . ?
C20 C19 H19B 108.0 . . ?
N2 C31 H31A 108.3 . . ?
N2 C31 H31B 108.3 . . ?
N2 C31 C32 115.8(3) . . ?
H31A C31 H31B 107.4 . . ?
C32 C31 H31A 108.3 . . ?
C32 C31 H31B 108.3 . . ?
N2 C34 H34A 108.3 . . ?
N2 C34 H34B 108.3 . . ?
C35 C34 N2 116.1(3) . . ?
C35 C34 H34A 108.3 . . ?
C35 C34 H34B 108.3 . . ?
H34A C34 H34B 107.4 . . ?
N1 C22 H22A 108.4 . . ?
N1 C22 H22B 108.4 . . ?
H22A C22 H22B 107.4 . . ?
C23 C22 N1 115.7(3) . . ?
C23 C22 H22A 108.4 . . ?
C23 C22 H22B 108.4 . . ?
H38A C38 H38B 108.2 . . ?
C37 C38 H38A 109.7 . . ?
C37 C38 H38B 109.7 . . ?
C37 C38 C39 109.7(3) . . ?
C39 C38 H38A 109.7 . . ?
C39 C38 H38B 109.7 . . ?
C19 C20 H20A 110.1 . . ?
C19 C20 H20B 110.1 . . ?
C19 C20 C21 107.8(3) . . ?
H20A C20 H20B 108.5 . . ?
C21 C20 H20A 110.1 . . ?
C21 C20 H20B 110.1 . . ?
C22 C23 H23A 109.5 . . ?
C22 C23 H23B 109.5 . . ?
C22 C23 C24 110.6(3) . . ?
H23A C23 H23B 108.1 . . ?
C24 C23 H23A 109.5 . . ?
C24 C23 H23B 109.5 . . ?
N1 C25 H25A 108.5 . . ?
N1 C25 H25B 108.5 . . ?
H25A C25 H25B 107.5 . . ?
C26 C25 N1 115.2(3) . . ?
C26 C25 H25A 108.5 . . ?
C26 C25 H25B 108.5 . . ?
N1 C28 H28A 108.2 . . ?
N1 C28 H28B 108.2 . . ?
H28A C28 H28B 107.3 . . ?
C29 C28 N1 116.5(3) . . ?
C29 C28 H28A 108.2 . . ?
C29 C28 H28B 108.2 . . ?
C28 C29 H29A 109.8 . . ?
C28 C29 H29B 109.8 . . ?
C28 C29 C30 109.3(3) . . ?
H29A C29 H29B 108.3 . . ?
C30 C29 H29A 109.8 . . ?
C30 C29 H29B 109.8 . . ?
N2 C37 H37A 108.3 . . ?
N2 C37 H37B 108.3 . . ?
C38 C37 N2 115.9(3) . . ?
C38 C37 H37A 108.3 . . ?
C38 C37 H37B 108.3 . . ?
H37A C37 H37B 107.4 . . ?
C29 C30 H30A 109.5 . . ?
C29 C30 H30B 109.5 . . ?
C29 C30 H30C 109.5 . . ?
H30A C30 H30B 109.5 . . ?
H30A C30 H30C 109.5 . . ?
H30B C30 H30C 109.5 . . ?
C38 C39 H39A 109.5 . . ?
C38 C39 H39B 109.5 . . ?
C38 C39 H39C 109.5 . . ?
H39A C39 H39B 109.5 . . ?
H39A C39 H39C 109.5 . . ?
H39B C39 H39C 109.5 . . ?
C35 C36 H36A 109.5 . . ?
C35 C36 H36B 109.5 . . ?
C35 C36 H36C 109.5 . . ?
H36A C36 H36B 109.5 . . ?
H36A C36 H36C 109.5 . . ?
H36B C36 H36C 109.5 . . ?
C20 C21 H21A 109.5 . . ?
C20 C21 H21B 109.5 . . ?
C20 C21 H21C 109.5 . . ?
H21A C21 H21B 109.5 . . ?
H21A C21 H21C 109.5 . . ?
H21B C21 H21C 109.5 . . ?
H42A C42 H42B 109.5 . . ?
H42A C42 H42C 109.5 . . ?
H42B C42 H42C 109.5 . . ?
C41 C42 H42A 109.5 . . ?
C41 C42 H42B 109.5 . . ?
C41 C42 H42C 109.5 . . ?
C25 C26 H26A 109.8 . . ?
C25 C26 H26B 109.8 . . ?
C25 C26 C27 109.3(3) . . ?
H26A C26 H26B 108.3 . . ?
C27 C26 H26A 109.8 . . ?
C27 C26 H26B 109.8 . . ?
C31 C32 H32A 109.9 . . ?
C31 C32 H32B 109.9 . . ?
C31 C32 C33 108.9(3) . . ?
H32A C32 H32B 108.3 . . ?
C33 C32 H32A 109.9 . . ?
C33 C32 H32B 109.9 . . ?
C40 C41 C42 109.4(3) . . ?
C40 C41 H41A 109.8 . . ?
C40 C41 H41B 109.8 . . ?
C42 C41 H41A 109.8 . . ?
C42 C41 H41B 109.8 . . ?
H41A C41 H41B 108.2 . . ?
C32 C33 H33A 109.5 . . ?
C32 C33 H33B 109.5 . . ?
C32 C33 H33C 109.5 . . ?
H33A C33 H33B 109.5 . . ?
H33A C33 H33C 109.5 . . ?
H33B C33 H33C 109.5 . . ?
C26 C27 H27A 109.5 . . ?
C26 C27 H27B 109.5 . . ?
C26 C27 H27C 109.5 . . ?
H27A C27 H27B 109.5 . . ?
H27A C27 H27C 109.5 . . ?
H27B C27 H27C 109.5 . . ?
O13 C43 C44 120.9(5) . . ?
O13 C43 C45 120.8(5) . . ?
C45 C43 C44 118.3(4) . . ?
O14 C46 C47 120.7(6) . . ?
O14 C46 C48 121.4(5) . . ?
C47 C46 C48 117.8(5) . . ?
C23 C24 H24A 109.5 . . ?
C23 C24 H24B 109.5 . . ?
C23 C24 H24C 109.5 . . ?
H24A C24 H24B 109.5 . . ?
H24A C24 H24C 109.5 . . ?
H24B C24 H24C 109.5 . . ?
C43 C44 H44A 109.5 . . ?
C43 C44 H44B 109.5 . . ?
C43 C44 H44C 109.5 . . ?
H44A C44 H44B 109.5 . . ?
H44A C44 H44C 109.5 . . ?
H44B C44 H44C 109.5 . . ?
C46 C47 H47A 109.5 . . ?
C46 C47 H47B 109.5 . . ?
C46 C47 H47C 109.5 . . ?
H47A C47 H47B 109.5 . . ?
H47A C47 H47C 109.5 . . ?
H47B C47 H47C 109.5 . . ?
C43 C45 H45A 109.5 . . ?
C43 C45 H45B 109.5 . . ?
C43 C45 H45C 109.5 . . ?
H45A C45 H45B 109.5 . . ?
H45A C45 H45C 109.5 . . ?
H45B C45 H45C 109.5 . . ?
C46 C48 H48A 109.5 . . ?
C46 C48 H48B 109.5 . . ?
C46 C48 H48C 109.5 . . ?
H48A C48 H48B 109.5 . . ?
H48A C48 H48C 109.5 . . ?
H48B C48 H48C 109.5 . . ?

loop_
_geom_bond_atom_site_label_1
_geom_bond_atom_site_label_2
_geom_bond_distance
_geom_bond_site_symmetry_2
_geom_bond_publ_flag
Fe1 O3 1.988(2) 4_565 ?
Fe1 O1 1.992(2) . ?
Fe1 O5 2.086(2) . ?
Fe1 O8 2.090(2) . ?
Fe1 O2 2.005(2) . ?
Fe1 O4 2.005(2) 4_565 ?
Fe2 O6 2.073(2) . ?
Fe2 O9 1.986(2) . ?
Fe2 O11 1.984(2) 4_575 ?
Fe2 O12 1.997(2) . ?
Fe2 O7 2.078(2) . ?
Fe2 O10 1.992(2) 4_575 ?
Cl5 C14 1.745(5) . ?
Cl2 C6 1.740(5) . ?
Cl4 C11 1.742(4) . ?
Cl3 C8 1.739(6) . ?
Cl1 C3 1.738(5) . ?
Cl6 C17 1.723(6) . ?
O6 C9 1.255(4) . ?
O3 Fe1 1.988(2) 4_566 ?
O3 C4 1.291(4) . ?
O1 C1 1.294(4) . ?
O5 C7 1.261(4) . ?
O9 C13 1.299(4) . ?
O11 Fe2 1.984(2) 4_576 ?
O11 C16 1.293(4) . ?
O8 C12 1.259(4) . ?
O12 C18 1.288(4) . ?
O7 C10 1.255(4) . ?
O2 C2 1.295(4) . ?
O10 Fe2 1.992(2) 4_576 ?
O10 C15 1.288(4) . ?
O4 Fe1 2.005(2) 4_566 ?
O4 C5 1.295(4) . ?
N1 C19 1.511(4) . ?
N1 C22 1.510(4) . ?
N1 C25 1.520(4) . ?
N1 C28 1.524(4) . ?
N2 C40 1.517(4) . ?
N2 C31 1.512(4) . ?
N2 C34 1.517(4) . ?
N2 C37 1.518(4) . ?
C10 C9 1.542(4) . ?
C10 C11 1.386(4) . ?
C7 C12 1.545(4) . ?
C7 C8 1.388(4) . ?
C12 C11 1.377(4) . ?
C18 C13 1.476(4) . ?
C18 C17 1.390(4) . ?
C9 C8 1.389(4) . ?
C14 C15 1.389(4) . ?
C14 C13 1.386(4) . ?
C14 Br5 1.856(15) . ?
C15 C16 1.472(4) . ?
C16 C17 1.385(4) . ?
C1 C2 1.474(4) . ?
C1 C6 1.390(4) . ?
C5 C4 1.471(4) . ?
C5 C6 1.395(4) . ?
C2 C3 1.393(4) . ?
C4 C3 1.380(4) . ?
C8 Br3 1.867(17) . ?
C11 Br4 1.815(13) . ?
C6 Br2 1.858(15) . ?
C17 Br6 1.859(18) . ?
C35 H35A 0.9900 . ?
C35 H35B 0.9900 . ?
C35 C34 1.510(5) . ?
C35 C36 1.522(5) . ?
C3 Br1 1.853(17) . ?
C40 H40A 0.9900 . ?
C40 H40B 0.9900 . ?
C40 C41 1.502(5) . ?
C19 H19A 0.9900 . ?
C19 H19B 0.9900 . ?
C19 C20 1.508(5) . ?
C31 H31A 0.9900 . ?
C31 H31B 0.9900 . ?
C31 C32 1.514(5) . ?
C34 H34A 0.9900 . ?
C34 H34B 0.9900 . ?
C22 H22A 0.9900 . ?
C22 H22B 0.9900 . ?
C22 C23 1.509(5) . ?
C38 H38A 0.9900 . ?
C38 H38B 0.9900 . ?
C38 C37 1.507(5) . ?
C38 C39 1.528(5) . ?
O13 C43 1.202(5) . ?
C20 H20A 0.9900 . ?
C20 H20B 0.9900 . ?
C20 C21 1.526(5) . ?
C23 H23A 0.9900 . ?
C23 H23B 0.9900 . ?
C23 C24 1.511(5) . ?
C25 H25A 0.9900 . ?
C25 H25B 0.9900 . ?
C25 C26 1.516(5) . ?
C28 H28A 0.9900 . ?
C28 H28B 0.9900 . ?
C28 C29 1.516(4) . ?
C29 H29A 0.9900 . ?
C29 H29B 0.9900 . ?
C29 C30 1.518(5) . ?
C37 H37A 0.9900 . ?
C37 H37B 0.9900 . ?
C30 H30A 0.9800 . ?
C30 H30B 0.9800 . ?
C30 H30C 0.9800 . ?
C39 H39A 0.9800 . ?
C39 H39B 0.9800 . ?
C39 H39C 0.9800 . ?
C36 H36A 0.9800 . ?
C36 H36B 0.9800 . ?
C36 H36C 0.9800 . ?
C21 H21A 0.9800 . ?
C21 H21B 0.9800 . ?
C21 H21C 0.9800 . ?
C42 H42A 0.9800 . ?
C42 H42B 0.9800 . ?
C42 H42C 0.9800 . ?
C42 C41 1.528(5) . ?
C26 H26A 0.9900 . ?
C26 H26B 0.9900 . ?
C26 C27 1.528(5) . ?
C32 H32A 0.9900 . ?
C32 H32B 0.9900 . ?
C32 C33 1.530(5) . ?
C41 H41A 0.9900 . ?
C41 H41B 0.9900 . ?
C33 H33A 0.9800 . ?
C33 H33B 0.9800 . ?
C33 H33C 0.9800 . ?
C27 H27A 0.9800 . ?
C27 H27B 0.9800 . ?
C27 H27C 0.9800 . ?
O14 C46 1.218(7) . ?
C43 C44 1.506(6) . ?
C43 C45 1.491(6) . ?
C46 C47 1.476(7) . ?
C46 C48 1.493(7) . ?
C24 H24A 0.9800 . ?
C24 H24B 0.9800 . ?
C24 H24C 0.9800 . ?
C44 H44A 0.9800 . ?
C44 H44B 0.9800 . ?
C44 H44C 0.9800 . ?
C47 H47A 0.9800 . ?
C47 H47B 0.9800 . ?
C47 H47C 0.9800 . ?
C45 H45A 0.9800 . ?
C45 H45B 0.9800 . ?
C45 H45C 0.9800 . ?
C48 H48A 0.9800 . ?
C48 H48B 0.9800 . ?
C48 H48C 0.9800 . ?
O15 O16 1.80(2) . ?

loop_
_geom_torsion_atom_site_label_1
_geom_torsion_atom_site_label_2
_geom_torsion_atom_site_label_3
_geom_torsion_atom_site_label_4
_geom_torsion
_geom_torsion_site_symmetry_1
_geom_torsion_site_symmetry_2
_geom_torsion_site_symmetry_3
_geom_torsion_site_symmetry_4
_geom_torsion_publ_flag
Fe1 O3 C4 C5 3.7(3) 4_566 . . . ?
Fe1 O3 C4 C3 -178.1(3) 4_566 . . . ?
Fe1 O1 C1 C2 -2.6(3) . . . . ?
Fe1 O1 C1 C6 178.0(3) . . . . ?
Fe1 O5 C7 C12 1.1(3) . . . . ?
Fe1 O5 C7 C8 -178.6(2) . . . . ?
Fe1 O8 C12 C7 -0.5(3) . . . . ?
Fe1 O8 C12 C11 179.8(2) . . . . ?
Fe1 O2 C2 C1 5.2(3) . . . . ?
Fe1 O2 C2 C3 -174.5(3) . . . . ?
Fe1 O4 C5 C4 -2.6(3) 4_566 . . . ?
Fe1 O4 C5 C6 177.5(3) 4_566 . . . ?
Fe2 O6 C9 C10 3.7(3) . . . . ?
Fe2 O6 C9 C8 -177.0(2) . . . . ?
Fe2 O9 C13 C18 5.3(3) . . . . ?
Fe2 O9 C13 C14 -176.5(3) . . . . ?
Fe2 O11 C16 C15 -2.3(3) 4_576 . . . ?
Fe2 O11 C16 C17 178.2(3) 4_576 . . . ?
Fe2 O12 C18 C13 -6.9(3) . . . . ?
Fe2 O12 C18 C17 173.7(3) . . . . ?
Fe2 O7 C10 C9 -2.4(3) . . . . ?
Fe2 O7 C10 C11 176.4(3) . . . . ?
Fe2 O10 C15 C14 -177.6(3) 4_576 . . . ?
Fe2 O10 C15 C16 2.9(3) 4_576 . . . ?
Cl5 C14 C15 O10 1.4(5) . . . . ?
Cl5 C14 C15 C16 -179.1(2) . . . . ?
Cl5 C14 C13 O9 0.0(5) . . . . ?
Cl5 C14 C13 C18 178.2(2) . . . . ?
O6 C9 C8 Cl3 -1.0(6) . . . . ?
O6 C9 C8 C7 175.7(3) . . . . ?
O6 C9 C8 Br3 -7.5(13) . . . . ?
O3 C4 C3 Cl1 1.7(6) . . . . ?
O3 C4 C3 C2 -178.3(3) . . . . ?
O3 C4 C3 Br1 -5.2(12) . . . . ?
O1 C1 C2 O2 -1.8(4) . . . . ?
O1 C1 C2 C3 178.0(3) . . . . ?
O1 C1 C6 Cl2 -0.1(5) . . . . ?
O1 C1 C6 C5 -177.2(3) . . . . ?
O1 C1 C6 Br2 5.8(10) . . . . ?
O5 C7 C12 O8 -0.5(4) . . . . ?
O5 C7 C12 C11 179.3(3) . . . . ?
O5 C7 C8 Cl3 1.3(6) . . . . ?
O5 C7 C8 C9 -175.3(3) . . . . ?
O5 C7 C8 Br3 8.0(13) . . . . ?
O11 C16 C17 Cl6 -1.7(6) . . . . ?
O11 C16 C17 C18 178.9(3) . . . . ?
O11 C16 C17 Br6 5.0(15) . . . . ?
O8 C12 C11 Cl4 -1.6(5) . . . . ?
O8 C12 C11 C10 176.5(3) . . . . ?
O8 C12 C11 Br4 -1.0(8) . . . . ?
O12 C18 C13 O9 1.1(4) . . . . ?
O12 C18 C13 C14 -177.2(3) . . . . ?
O12 C18 C17 Cl6 -0.4(6) . . . . ?
O12 C18 C17 C16 179.0(3) . . . . ?
O12 C18 C17 Br6 -6.8(14) . . . . ?
O7 C10 C9 O6 -0.8(4) . . . . ?
O7 C10 C9 C8 179.7(3) . . . . ?
O7 C10 C11 Cl4 2.6(5) . . . . ?
O7 C10 C11 C12 -175.6(3) . . . . ?
O7 C10 C11 Br4 1.9(8) . . . . ?
O2 C2 C3 Cl1 0.8(5) . . . . ?
O2 C2 C3 C4 -179.3(3) . . . . ?
O2 C2 C3 Br1 7.5(12) . . . . ?
O10 C15 C16 O11 -0.4(4) . . . . ?
O10 C15 C16 C17 179.1(3) . . . . ?
O4 C5 C4 O3 -0.7(4) . . . . ?
O4 C5 C4 C3 -179.0(3) . . . . ?
O4 C5 C6 Cl2 0.3(5) . . . . ?
O4 C5 C6 C1 177.3(3) . . . . ?
O4 C5 C6 Br2 -5.6(10) . . . . ?
N1 C19 C20 C21 179.1(3) . . . . ?
N1 C22 C23 C24 -175.0(4) . . . . ?
N1 C25 C26 C27 173.4(3) . . . . ?
N1 C28 C29 C30 172.2(3) . . . . ?
N2 C40 C41 C42 -170.3(3) . . . . ?
N2 C31 C32 C33 -171.1(3) . . . . ?
C10 C9 C8 Cl3 178.4(4) . . . . ?
C10 C9 C8 C7 -4.9(5) . . . . ?
C10 C9 C8 Br3 171.8(12) . . . . ?
C7 C12 C11 Cl4 178.7(2) . . . . ?
C7 C12 C11 C10 -3.2(5) . . . . ?
C7 C12 C11 Br4 179.3(7) . . . . ?
C12 C7 C8 Cl3 -178.5(4) . . . . ?
C12 C7 C8 C9 5.0(5) . . . . ?
C12 C7 C8 Br3 -171.8(12) . . . . ?
C9 C10 C11 Cl4 -178.6(2) . . . . ?
C9 C10 C11 C12 3.3(5) . . . . ?
C9 C10 C11 Br4 -179.3(7) . . . . ?
C14 C15 C16 O11 -179.9(3) . . . . ?
C14 C15 C16 C17 -0.5(5) . . . . ?
C15 C14 C13 O9 178.6(3) . . . . ?
C15 C14 C13 C18 -3.3(5) . . . . ?
C15 C16 C17 Cl6 178.9(4) . . . . ?
C15 C16 C17 C18 -0.5(5) . . . . ?
C15 C16 C17 Br6 -174.5(15) . . . . ?
C1 C2 C3 Cl1 -178.9(4) . . . . ?
C1 C2 C3 C4 1.0(5) . . . . ?
C1 C2 C3 Br1 -172.2(11) . . . . ?
C5 C4 C3 Cl1 179.8(4) . . . . ?
C5 C4 C3 C2 -0.1(5) . . . . ?
C5 C4 C3 Br1 172.9(12) . . . . ?
C13 C18 C17 Cl6 -179.8(4) . . . . ?
C13 C18 C17 C16 -0.4(5) . . . . ?
C13 C18 C17 Br6 173.8(14) . . . . ?
C13 C14 C15 O10 -177.1(3) . . . . ?
C13 C14 C15 C16 2.4(5) . . . . ?
C2 C1 C6 Cl2 -179.5(3) . . . . ?
C2 C1 C6 C5 3.5(5) . . . . ?
C2 C1 C6 Br2 -173.5(10) . . . . ?
C4 C5 C6 Cl2 -179.6(3) . . . . ?
C4 C5 C6 C1 -2.6(5) . . . . ?
C4 C5 C6 Br2 174.5(9) . . . . ?
C8 C7 C12 O8 179.3(3) . . . . ?
C8 C7 C12 C11 -0.9(4) . . . . ?
C11 C10 C9 O6 -179.8(3) . . . . ?
C11 C10 C9 C8 0.8(4) . . . . ?
C6 C1 C2 O2 177.6(3) . . . . ?
C6 C1 C2 C3 -2.6(5) . . . . ?
C6 C5 C4 O3 179.2(3) . . . . ?
C6 C5 C4 C3 0.9(5) . . . . ?
C17 C18 C13 O9 -179.4(3) . . . . ?
C17 C18 C13 C14 2.2(5) . . . . ?
C40 N2 C31 C32 55.3(4) . . . . ?
C40 N2 C34 C35 175.5(3) . . . . ?
C40 N2 C37 C38 -61.8(4) . . . . ?
C19 N1 C22 C23 -61.2(4) . . . . ?
C19 N1 C25 C26 169.9(3) . . . . ?
C19 N1 C28 C29 -55.0(4) . . . . ?
C31 N2 C40 C41 55.1(4) . . . . ?
C31 N2 C34 C35 -63.1(4) . . . . ?
C31 N2 C37 C38 176.9(3) . . . . ?
C34 N2 C40 C41 176.2(3) . . . . ?
C34 N2 C31 C32 -62.8(4) . . . . ?
C34 N2 C37 C38 56.0(4) . . . . ?
C22 N1 C19 C20 -170.5(3) . . . . ?
C22 N1 C25 C26 51.0(4) . . . . ?
C22 N1 C28 C29 63.6(4) . . . . ?
C25 N1 C19 C20 68.0(4) . . . . ?
C25 N1 C22 C23 58.3(4) . . . . ?
C25 N1 C28 C29 -174.6(3) . . . . ?
C28 N1 C19 C20 -51.3(4) . . . . ?
C28 N1 C22 C23 177.9(3) . . . . ?
C28 N1 C25 C26 -69.0(4) . . . . ?
C37 N2 C40 C41 -62.9(4) . . . . ?
C37 N2 C31 C32 176.2(3) . . . . ?
C37 N2 C34 C35 54.8(4) . . . . ?
C39 C38 C37 N2 170.5(3) . . . . ?
C36 C35 C34 N2 168.7(3) . . . . ?
Br5 C14 C15 O10 3.5(7) . . . . ?
Br5 C14 C15 C16 -177.0(6) . . . . ?
Br5 C14 C13 O9 -2.1(8) . . . . ?
Br5 C14 C13 C18 176.1(7) . . . . ?
